data_7017762
loop_
_publ_author_name
'Krogul, Agnieszka'
'Cedrowski, Jakub'
'Wiktorska, Katarzyna'
'Ozimi\'nski, Wojciech P'
'Skupi\'nska, Jadwiga'
'Litwinienko, Grzegorz'

_publ_section_title
;
 Crystal structure, electronic properties and cytotoxic activity of
 palladium chloride complexes with monosubstituted pyridines.
;
_journal_issue 2
_journal_name_full 'Dalton transactions (Cambridge, England : 2003)'
_journal_page_first 658
_journal_page_last 666
_journal_paper_doi 10.1039/c1dt11412c
_journal_volume 41
_journal_year 2012
_chemical_formula_sum 'C12 H14 Cl2 N2 Pd'
_chemical_formula_weight 363.55
_chemical_name_systematic
;
?
;
_space_group_IT_number 14
_symmetry_cell_setting monoclinic
_symmetry_space_group_name_Hall '-P 2yn'
_symmetry_space_group_name_H-M 'P 1 21/n 1'
_atom_sites_solution_hydrogens geom
_atom_sites_solution_primary direct
_atom_sites_solution_secondary difmap
_audit_creation_method SHELXL-97
_cell_angle_alpha 90.00
_cell_angle_beta 98.734(4)
_cell_angle_gamma 90.00
_cell_formula_units_Z 2
_cell_length_a 10.4617(5)
_cell_length_b 3.9801(2)
_cell_length_c 15.9063(9)
_cell_measurement_temperature 100(2)
_cell_volume 654.64(6)
_computing_cell_refinement
;
CrysAlis RED, Oxford Diffraction Ltd.,
Version 1.171.28cycle4 beta (release 11-11-2005 CrysAlis171 .NET)
(compiled Nov 11 2005,15:50:43)
;
_computing_data_collection
;
CrysAlis CCD, Oxford Diffraction Ltd.,
Version 1.171.28cycle4 beta (release 11-11-2005 CrysAlis171 .NET)
(compiled Nov 11 2005,15:50:43)
;
_computing_data_reduction
;
CrysAlis RED, Oxford Diffraction Ltd.,
Version 1.171.28cycle4 beta (release 11-11-2005 CrysAlis171 .NET)
(compiled Nov 11 2005,15:50:43)
;
_computing_molecular_graphics Diamond
_computing_publication_material SHELXTL-97
_computing_structure_refinement 'SHELXL-97 (Sheldrick, 1997)'
_computing_structure_solution 'SHELXS-97 (Sheldrick, 1990)'
_diffrn_ambient_temperature 100(2)
_diffrn_detector_area_resol_mean 8.6479
_diffrn_measured_fraction_theta_full 0.985
_diffrn_measured_fraction_theta_max 0.940
_diffrn_measurement_device_type 'KM4 CCD'
_diffrn_measurement_method 'omega scan'
_diffrn_radiation_monochromator graphite
_diffrn_radiation_source 'fine-focus sealed tube'
_diffrn_radiation_type MoK\a
_diffrn_radiation_wavelength 0.71073
_diffrn_reflns_av_R_equivalents 0.0163
_diffrn_reflns_av_sigmaI/netI 0.0196
_diffrn_reflns_limit_h_max 13
_diffrn_reflns_limit_h_min -13
_diffrn_reflns_limit_k_max 5
_diffrn_reflns_limit_k_min -5
_diffrn_reflns_limit_l_max 21
_diffrn_reflns_limit_l_min -21
_diffrn_reflns_number 7405
_diffrn_reflns_theta_full 28.00
_diffrn_reflns_theta_max 28.76
_diffrn_reflns_theta_min 2.59
_diffrn_standards_number '1 frame'
_exptl_absorpt_coefficient_mu 1.803
_exptl_absorpt_correction_T_max 0.93
_exptl_absorpt_correction_T_min 0.82
_exptl_absorpt_correction_type multi-scan
_exptl_absorpt_process_details
;
CrysAlis RED, Oxford Diffraction Ltd.,
Version 1.171.28cycle4 beta (release 11-11-2005 CrysAlis171 .NET)
(compiled Nov 11 2005,15:50:43)
Empirical absorption correction using spherical harmonics,
implemented in SCALE3 ABSPACK scaling algorithm.
;
_exptl_crystal_colour yellow
_exptl_crystal_density_diffrn 1.844
_exptl_crystal_density_method 'not measured'
_exptl_crystal_description prismatic
_exptl_crystal_F_000 360
_exptl_crystal_size_max 0.18
_exptl_crystal_size_mid 0.10
_exptl_crystal_size_min 0.04
_refine_diff_density_max 0.380
_refine_diff_density_min -0.402
_refine_diff_density_rms 0.064
_refine_ls_extinction_coef 0.0036(5)
_refine_ls_extinction_expression Fc^*^=kFc[1+0.001xFc^2^\l^3^/sin(2\q)]^-1/4^
_refine_ls_extinction_method SHELXL
_refine_ls_goodness_of_fit_ref 0.965
_refine_ls_hydrogen_treatment mixed
_refine_ls_matrix_type full
_refine_ls_number_parameters 105
_refine_ls_number_reflns 1603
_refine_ls_number_restraints 0
_refine_ls_restrained_S_all 0.965
_refine_ls_R_factor_all 0.0186
_refine_ls_R_factor_gt 0.0140
_refine_ls_shift/su_max 0.000
_refine_ls_shift/su_mean 0.000
_refine_ls_structure_factor_coef Fsqd
_refine_ls_weighting_details 'calc w=1/[\s^2^(Fo^2^)+(0.0216P)^2^+0.0000P] where P=(Fo^2^+2Fc^2^)/3'
_refine_ls_weighting_scheme calc
_refine_ls_wR_factor_gt 0.0338
_refine_ls_wR_factor_ref 0.0342
_reflns_number_gt 1356
_reflns_number_total 1603
_reflns_threshold_expression >2sigma(I)
_cod_data_source_file c1dt11412c.txt
_cod_data_source_block zzz
_cod_depositor_comments
;
The following automatic conversions were performed:

'_symmetry_cell_setting' value 'Monoclinic' changed to 'monoclinic'
according to /home/saulius/struct/CIF-dictionaries/cif_core.dic
dictionary named 'cif_core.dic' version 2.4.1 from 2010-06-29.

Automatic conversion script
Id: cif_fix_values 1715 2011-07-08 13:25:40Z adriana 
;
_cod_original_sg_symbol_H-M P21/n
_cod_database_code 7017762

loop_
_symmetry_equiv_pos_as_xyz
'x, y, z'
'-x+1/2, y+1/2, -z+1/2'
'-x, -y, -z'
'x-1/2, -y-1/2, z-1/2'

loop_
_atom_site_label
_atom_site_type_symbol
_atom_site_fract_x
_atom_site_fract_y
_atom_site_fract_z
_atom_site_U_iso_or_equiv
_atom_site_adp_type
_atom_site_occupancy
_atom_site_symmetry_multiplicity
_atom_site_calc_flag
_atom_site_refinement_flags
Pd1 Pd 0.5000 0.0000 0.0000 0.01034(6) Uani 1 2 d S
Cl1 Cl 0.70433(3) 0.23173(10) 0.01995(2) 0.01519(9) Uani 1 1 d .
N1 N 0.49672(11) 0.0351(3) 0.12596(7) 0.0114(2) Uani 1 1 d .
C1 C 0.59194(14) -0.0996(4) 0.18243(9) 0.0128(3) Uani 1 1 d .
C2 C 0.59407(14) -0.0730(4) 0.26892(9) 0.0136(3) Uani 1 1 d .
C3 C 0.49538(14) 0.0993(4) 0.30081(9) 0.0131(3) Uani 1 1 d .
C4 C 0.39797(14) 0.2342(4) 0.24160(9) 0.0141(3) Uani 1 1 d .
C5 C 0.40056(14) 0.1982(4) 0.15550(9) 0.0133(3) Uani 1 1 d .
C6 C 0.49513(17) 0.1349(5) 0.39438(10) 0.0194(3) Uani 1 1 d .
H1 H 0.6538(15) -0.205(4) 0.1594(9) 0.011(4) Uiso 1 1 d .
H2 H 0.6551(15) -0.169(4) 0.3054(10) 0.010(4) Uiso 1 1 d .
H4 H 0.3327(15) 0.354(4) 0.2582(10) 0.018(4) Uiso 1 1 d .
H5 H 0.3397(15) 0.288(4) 0.1148(10) 0.015(4) Uiso 1 1 d .
H6A H 0.4217(16) 0.236(5) 0.4062(10) 0.023 Uiso 1 1 d .
H6B H 0.5599(16) 0.250(5) 0.4167(10) 0.023 Uiso 1 1 d .
H6C H 0.4968(17) -0.073(5) 0.4189(11) 0.023 Uiso 1 1 d .

loop_
_atom_site_aniso_label
_atom_site_aniso_U_11
_atom_site_aniso_U_22
_atom_site_aniso_U_33
_atom_site_aniso_U_23
_atom_site_aniso_U_13
_atom_site_aniso_U_12
Pd1 0.00988(8) 0.01342(9) 0.00735(8) 0.00104(7) 0.00008(5) -0.00095(7)
Cl1 0.01234(16) 0.01990(19) 0.01276(15) 0.00147(14) 0.00004(12) -0.00379(15)
N1 0.0117(6) 0.0125(7) 0.0096(5) 0.0008(5) 0.0008(4) -0.0022(5)
C1 0.0104(7) 0.0135(8) 0.0144(7) 0.0005(6) 0.0019(6) -0.0005(6)
C2 0.0122(7) 0.0155(9) 0.0120(7) 0.0027(6) -0.0017(5) -0.0009(6)
C3 0.0148(7) 0.0114(7) 0.0131(7) -0.0001(5) 0.0026(5) -0.0043(6)
C4 0.0128(7) 0.0137(8) 0.0165(7) -0.0009(6) 0.0046(5) -0.0002(6)
C5 0.0117(7) 0.0134(8) 0.0143(7) 0.0017(6) -0.0002(5) 0.0000(6)
C6 0.0222(9) 0.0232(9) 0.0131(7) -0.0004(7) 0.0032(6) 0.0016(7)

loop_
_atom_type_symbol
_atom_type_description
_atom_type_scat_dispersion_real
_atom_type_scat_dispersion_imag
_atom_type_scat_source
C C 0.0033 0.0016 'International Tables Vol C Tables 4.2.6.8 and 6.1.1.4'
H H 0.0000 0.0000 'International Tables Vol C Tables 4.2.6.8 and 6.1.1.4'
N N 0.0061 0.0033 'International Tables Vol C Tables 4.2.6.8 and 6.1.1.4'
Cl Cl 0.1484 0.1585 'International Tables Vol C Tables 4.2.6.8 and 6.1.1.4'
Pd Pd -0.9988 1.0072 'International Tables Vol C Tables 4.2.6.8 and 6.1.1.4'

loop_
_geom_angle_atom_site_label_1
_geom_angle_atom_site_label_2
_geom_angle_atom_site_label_3
_geom_angle
_geom_angle_site_symmetry_1
_geom_angle_site_symmetry_3
N1 Pd1 N1 180.00(6) . 3_655
N1 Pd1 Cl1 89.48(3) . .
N1 Pd1 Cl1 90.52(3) 3_655 .
N1 Pd1 Cl1 90.52(3) . 3_655
N1 Pd1 Cl1 89.48(3) 3_655 3_655
Cl1 Pd1 Cl1 180.0 . 3_655
C5 N1 C1 118.50(12) . .
C5 N1 Pd1 120.62(9) . .
C1 N1 Pd1 120.87(10) . .
N1 C1 C2 122.27(14) . .
N1 C1 H1 114.9(9) . .
C2 C1 H1 122.8(9) . .
C1 C2 C3 119.99(14) . .
C1 C2 H2 121.6(10) . .
C3 C2 H2 118.3(10) . .
C4 C3 C2 116.79(13) . .
C4 C3 C6 121.82(14) . .
C2 C3 C6 121.39(13) . .
C5 C4 C3 120.68(14) . .
C5 C4 H4 118.2(10) . .
C3 C4 H4 121.0(10) . .
N1 C5 C4 121.76(13) . .
N1 C5 H5 115.0(10) . .
C4 C5 H5 123.3(10) . .
C3 C6 H6A 112.1(10) . .
C3 C6 H6B 110.1(11) . .
H6A C6 H6B 108.6(16) . .
C3 C6 H6C 109.6(11) . .
H6A C6 H6C 106.0(16) . .
H6B C6 H6C 110.4(17) . .

loop_
_geom_bond_atom_site_label_1
_geom_bond_atom_site_label_2
_geom_bond_distance
_geom_bond_site_symmetry_2
Pd1 N1 2.0139(11) .
Pd1 N1 2.0139(11) 3_655
Pd1 Cl1 2.3054(3) .
Pd1 Cl1 2.3054(3) 3_655
N1 C5 1.3408(18) .
N1 C1 1.3472(19) .
C1 C2 1.377(2) .
C1 H1 0.894(16) .
C2 C3 1.397(2) .
C2 H2 0.881(16) .
C3 C4 1.386(2) .
C3 C6 1.495(2) .
C4 C5 1.3813(19) .
C4 H4 0.905(16) .
C5 H5 0.909(15) .
C6 H6A 0.912(17) .
C6 H6B 0.849(17) .
C6 H6C 0.915(19) .

loop_
_geom_torsion_atom_site_label_1
_geom_torsion_atom_site_label_2
_geom_torsion_atom_site_label_3
_geom_torsion_atom_site_label_4
_geom_torsion
_geom_torsion_site_symmetry_1
N1 Pd1 N1 C5 79(19) 3_655
Cl1 Pd1 N1 C5 124.87(11) .
Cl1 Pd1 N1 C5 -55.13(11) 3_655
N1 Pd1 N1 C1 -100(19) 3_655
Cl1 Pd1 N1 C1 -54.02(11) .
Cl1 Pd1 N1 C1 125.98(11) 3_655
C5 N1 C1 C2 -0.5(2) .
Pd1 N1 C1 C2 178.44(11) .
N1 C1 C2 C3 -0.2(2) .
C1 C2 C3 C4 0.6(2) .
C1 C2 C3 C6 -179.60(15) .
C2 C3 C4 C5 -0.3(2) .
C6 C3 C4 C5 179.91(15) .
C1 N1 C5 C4 0.8(2) .
Pd1 N1 C5 C4 -178.12(12) .
C3 C4 C5 N1 -0.4(2) .
